data_1573794
_journal_paper_doi 10.1039/D4CC06512C
_chemical_formula_moiety 'C40 H27.98 B Br0.02 N,C40 H27.95 B Br0.05 N'
_chemical_formula_sum 'C80 H55.93 B2 Br0.07 N2 O0'
_chemical_formula_weight 1072.17
_space_group_crystal_system monoclinic
_space_group_IT_number 14
_space_group_name_Hall '-P 2ybc'
_space_group_name_H-M_alt 'P 1 21/c 1'
_atom_sites_solution_hydrogens geom
_atom_sites_solution_primary direct
_audit_creation_method SHELXL-2019/3
_audit_update_record
;
2024-07-24 deposited with the CCDC.	2025-01-28 downloaded from the CCDC.
;
_cell_angle_alpha 90
_cell_angle_beta 91.408(2)
_cell_angle_gamma 90
_cell_formula_units_Z 4
_cell_length_a 25.5585(7)
_cell_length_b 9.9428(3)
_cell_length_c 24.0807(7)
_cell_measurement_reflns_used 9889
_cell_measurement_temperature 120(2)
_cell_measurement_theta_max 66.7084
_cell_measurement_theta_min 3.4596
_cell_volume 6117.6(3)
_computing_cell_refinement 'SAINT V8.40B (Bruker AXS LLC, 2019)'
_computing_data_collection 'Bruker Instrument Service vV6.2.16'
_computing_data_reduction 'SAINT V8.40B (Bruker AXS LLC, 2019)'
_computing_structure_refinement 'SHELXL-2019/2 (Sheldrick, 2019)'
_computing_structure_solution 'SHELXT 2018/2 (Sheldrick, 2018)'
_diffrn_ambient_temperature 120(2)
_diffrn_measured_fraction_theta_full 0.995
_diffrn_measured_fraction_theta_max 0.995
_diffrn_measurement_device_type 'Bruker D8 VENTURE Kappa Duo PHOTONIII CMOS'
_diffrn_measurement_method '\f and \w scans'
_diffrn_radiation_monochromator 'Helios Cu  multilayer optic'
_diffrn_radiation_type CuK\a
_diffrn_radiation_wavelength 1.54178
_diffrn_reflns_av_R_equivalents 0.1591
_diffrn_reflns_av_unetI/netI 0.1031
_diffrn_reflns_Laue_measured_fraction_full 0.995
_diffrn_reflns_Laue_measured_fraction_max 0.995
_diffrn_reflns_limit_h_max 30
_diffrn_reflns_limit_h_min -30
_diffrn_reflns_limit_k_max 11
_diffrn_reflns_limit_k_min -11
_diffrn_reflns_limit_l_max 28
_diffrn_reflns_limit_l_min -28
_diffrn_reflns_number 65917
_diffrn_reflns_point_group_measured_fraction_full 0.995
_diffrn_reflns_point_group_measured_fraction_max 0.995
_diffrn_reflns_theta_full 66.844
_diffrn_reflns_theta_max 66.844
_diffrn_reflns_theta_min 1.729
_diffrn_source 'I\mS  micro-focus sealed tube'
_exptl_absorpt_coefficient_mu 0.552
_exptl_absorpt_correction_T_max 0.98
_exptl_absorpt_correction_T_min 0.76
_exptl_absorpt_correction_type multi-scan
_exptl_absorpt_process_details
;
Krause, L., Herbst-Irmer, R., Sheldrick, G. M., Stalke, D. (2015).
"Comparison of silver and molybdenum microfocus X-ray sources for
single-crystal structure determination"
J. Appl. Cryst. 48, 3-10.
doi:10.1107/S1600576714022985
;
_exptl_crystal_colour yellow
_exptl_crystal_density_diffrn 1.164
_exptl_crystal_description bar
_exptl_crystal_F_000 2249
_exptl_crystal_size_max 0.429
_exptl_crystal_size_mid 0.071
_exptl_crystal_size_min 0.038
_refine_diff_density_max 0.248
_refine_diff_density_min -0.254
_refine_diff_density_rms 0.048
_refine_ls_extinction_method none
_refine_ls_goodness_of_fit_ref 1.017
_refine_ls_hydrogen_treatment constr
_refine_ls_matrix_type full
_refine_ls_number_parameters 781
_refine_ls_number_reflns 10814
_refine_ls_number_restraints 12
_refine_ls_restrained_S_all 1.017
_refine_ls_R_factor_all 0.1064
_refine_ls_R_factor_gt 0.0582
_refine_ls_shift/su_max 0.000
_refine_ls_shift/su_mean 0.000
_refine_ls_structure_factor_coef Fsqd
_refine_ls_weighting_details 'w=1/[\s^2^(Fo^2^)+(0.0619P)^2^+0.0327P] where P=(Fo^2^+2Fc^2^)/3'
_refine_ls_weighting_scheme calc
_refine_ls_wR_factor_gt 0.1224
_refine_ls_wR_factor_ref 0.1413
_reflns_Friedel_coverage 0.000
_reflns_number_gt 6707
_reflns_number_total 10814
_reflns_threshold_expression 'I > 2\s(I)'
_cod_data_source_file d4cc06512c2.cif
_cod_data_source_block cu_lf38_2a_kotora_sq
_cod_original_sg_symbol_H-M 'P 21/c'
_cod_database_code 1573794
_shelx_shelxl_version_number 2019/3
_shelx_space_group_comment
;
The symmetry employed for this shelxl refinement is uniquely defined
by the following loop, which should always be used as a source of
symmetry information in preference to the above space-group names.
They are only intended as comments.
;
_shelx_estimated_absorpt_t_min 0.798
_shelx_estimated_absorpt_t_max 0.979

loop_
_space_group_symop_operation_xyz
'x, y, z'
'-x, y+1/2, -z+1/2'
'-x, -y, -z'
'x, -y-1/2, z-1/2'

loop_
_atom_site_label
_atom_site_type_symbol
_atom_site_fract_x
_atom_site_fract_y
_atom_site_fract_z
_atom_site_U_iso_or_equiv
_atom_site_adp_type
_atom_site_occupancy
_atom_site_site_symmetry_order
_atom_site_calc_flag
_atom_site_refinement_flags_posn
_atom_site_refinement_flags_adp
_atom_site_refinement_flags_occupancy
_atom_site_disorder_assembly
_atom_site_disorder_group
Br1A Br 0.9161(6) 0.4664(14) 0.6004(5) 0.028(6) Uani 0.0180(11) 1 d . U P A 2
B1A B 0.91073(12) 0.9799(3) 0.26746(10) 0.0255(7) Uani 1 1 d . . . . .
N1A N 0.90150(8) 0.8195(2) 0.26070(7) 0.0242(5) Uani 1 1 d . . . . .
C1A C 0.94446(9) 0.5545(2) 0.39507(9) 0.0242(6) Uani 1 1 d . . . . .
H1A H 0.945442 0.613240 0.363992 0.029 Uiso 1 1 calc R U . . .
C2A C 0.96595(10) 0.4284(3) 0.39135(10) 0.0287(6) Uani 1 1 d . . . . .
H2A H 0.981231 0.400567 0.357656 0.034 Uiso 1 1 calc R U . . .
C3A C 0.96558(10) 0.3400(3) 0.43683(10) 0.0302(6) Uani 1 1 d . . . . .
H3A H 0.979047 0.251403 0.433335 0.036 Uiso 1 1 calc R U . . .
C4A C 0.94585(10) 0.3817(3) 0.48603(10) 0.0293(6) Uani 1 1 d . . . . .
H4A H 0.946672 0.322255 0.516936 0.035 Uiso 1 1 calc R U . . .
C5A C 0.92417(9) 0.5116(2) 0.49194(9) 0.0245(6) Uani 1 1 d . . . . .
C6A C 0.90782(10) 0.5584(3) 0.54448(9) 0.0267(6) Uani 1 1 d . . . . .
H6A H 0.909563 0.499598 0.575571 0.032 Uiso 0.9820(11) 1 calc R U P A 1
C7A C 0.88967(9) 0.6863(3) 0.55110(9) 0.0268(6) Uani 1 1 d . . . . .
H7A H 0.880732 0.718111 0.586833 0.032 Uiso 1 1 calc R U . . .
C8A C 0.88435(9) 0.7706(2) 0.50426(8) 0.0228(5) Uani 1 1 d . . . . .
C9A C 0.89652(9) 0.7269(2) 0.45125(8) 0.0213(5) Uani 1 1 d . . . . .
C10A C 0.92094(9) 0.5984(2) 0.44431(9) 0.0227(5) Uani 1 1 d . . . . .
C11A C 0.86811(9) 0.9159(2) 0.50430(8) 0.0233(5) Uani 1 1 d . . . . .
C12A C 0.87610(9) 0.9541(2) 0.44383(8) 0.0220(5) Uani 1 1 d . . . . .
C13A C 0.87570(9) 1.0821(2) 0.42130(9) 0.0248(6) Uani 1 1 d . . . . .
H13A H 0.867132 1.157571 0.443477 0.030 Uiso 1 1 calc R U . . .
C14A C 0.88799(9) 1.0989(3) 0.36581(9) 0.0262(6) Uani 1 1 d . . . . .
H14A H 0.892318 1.187021 0.351380 0.031 Uiso 1 1 calc R U . . .
C15A C 0.89402(9) 0.9885(2) 0.33120(9) 0.0232(5) Uani 1 1 d . . . . .
C16A C 0.88779(9) 0.8575(2) 0.35360(8) 0.0204(5) Uani 1 1 d . . . . .
C17A C 0.88617(9) 0.8394(2) 0.41188(8) 0.0189(5) Uani 1 1 d . . . . .
C18A C 0.88382(9) 0.7617(2) 0.30711(8) 0.0223(5) Uani 1 1 d . . . . .
C19A C 0.90413(10) 0.7496(3) 0.21203(9) 0.0293(6) Uani 1 1 d . . . . .
H19A H 0.918191 0.792065 0.180358 0.035 Uiso 1 1 calc R U . . .
C20A C 0.88713(10) 0.6213(3) 0.20804(9) 0.0308(6) Uani 1 1 d . . . . .
H20A H 0.891597 0.572221 0.174626 0.037 Uiso 1 1 calc R U . . .
C21A C 0.86257(10) 0.5596(3) 0.25380(9) 0.0269(6) Uani 1 1 d . . . . .
C22A C 0.83994(11) 0.4306(3) 0.25073(10) 0.0328(6) Uani 1 1 d . . . . .
H22A H 0.843071 0.379166 0.217720 0.039 Uiso 1 1 calc R U . . .
C23A C 0.81364(10) 0.3782(3) 0.29424(10) 0.0347(6) Uani 1 1 d . . . . .
H23A H 0.799613 0.289839 0.291878 0.042 Uiso 1 1 calc R U . . .
C24A C 0.80727(10) 0.4551(3) 0.34272(10) 0.0317(6) Uani 1 1 d . . . . .
H24A H 0.787180 0.420116 0.372095 0.038 Uiso 1 1 calc R U . . .
C25A C 0.82956(9) 0.5789(3) 0.34797(9) 0.0258(6) Uani 1 1 d . . . . .
H25A H 0.825347 0.629150 0.381115 0.031 Uiso 1 1 calc R U . . .
C26A C 0.85899(9) 0.6331(2) 0.30423(8) 0.0235(5) Uani 1 1 d . . . . .
C27A C 0.81151(9) 0.9433(2) 0.52052(8) 0.0235(6) Uani 1 1 d . . . . .
C28A C 0.76637(10) 0.8788(3) 0.50293(9) 0.0283(6) Uani 1 1 d . . . . .
H28A H 0.767882 0.804227 0.478352 0.034 Uiso 1 1 calc R U . . .
C29A C 0.71861(10) 0.9246(3) 0.52171(9) 0.0327(6) Uani 1 1 d . . . . .
H29A H 0.687161 0.881437 0.509657 0.039 Uiso 1 1 calc R U . . .
C30A C 0.71649(11) 1.0329(3) 0.55798(10) 0.0349(7) Uani 1 1 d . . . . .
H30A H 0.683531 1.064098 0.570070 0.042 Uiso 1 1 calc R U . . .
C31A C 0.76205(10) 1.0962(3) 0.57676(9) 0.0298(6) Uani 1 1 d . . . . .
H31A H 0.760436 1.169808 0.601792 0.036 Uiso 1 1 calc R U . . .
C32A C 0.80978(9) 1.0505(2) 0.55856(8) 0.0235(6) Uani 1 1 d . . . . .
C33A C 0.86356(9) 1.0894(2) 0.57340(8) 0.0226(5) Uani 1 1 d . . . . .
C34A C 0.88305(10) 1.1857(2) 0.61127(8) 0.0274(6) Uani 1 1 d . . . . .
H34A H 0.860047 1.245583 0.629383 0.033 Uiso 1 1 calc R U . . .
C35A C 0.93643(10) 1.1914(3) 0.62156(9) 0.0290(6) Uani 1 1 d . . . . .
H35A H 0.950066 1.255099 0.647529 0.035 Uiso 1 1 calc R U . . .
C36A C 0.97050(11) 1.1060(3) 0.59475(9) 0.0304(6) Uani 1 1 d . . . . .
H36A H 1.007005 1.110682 0.602969 0.036 Uiso 1 1 calc R U . . .
C37A C 0.95142(10) 1.0135(3) 0.55581(9) 0.0260(6) Uani 1 1 d . . . . .
H37A H 0.974646 0.956008 0.536759 0.031 Uiso 1 1 calc R U . . .
C38A C 0.89827(9) 1.0068(2) 0.54547(8) 0.0228(6) Uani 1 1 d . . . . .
C39A C 0.87264(11) 1.0548(3) 0.22255(9) 0.0328(6) Uani 1 1 d . . . . .
H39A H 0.875399 1.152396 0.227535 0.049 Uiso 1 1 calc R U . . .
H39B H 0.836394 1.026515 0.228006 0.049 Uiso 1 1 calc R U . . .
H39C H 0.883050 1.030873 0.184921 0.049 Uiso 1 1 calc R U . . .
C40A C 0.97160(11) 1.0175(3) 0.25967(10) 0.0375(7) Uani 1 1 d . . . . .
H40A H 0.977077 1.112997 0.268120 0.056 Uiso 1 1 calc R U . . .
H40B H 0.981256 0.999708 0.221231 0.056 Uiso 1 1 calc R U . . .
H40C H 0.993387 0.962752 0.284935 0.056 Uiso 1 1 calc R U . . .
Br1B Br 0.5710(2) 0.0656(6) 0.5873(2) 0.045(2) Uani 0.0510(12) 1 d . U P B 2
N1B N 0.67291(8) 0.3634(2) 0.24727(7) 0.0291(5) Uani 1 1 d . . . . .
B1B B 0.65872(13) 0.5214(3) 0.24660(11) 0.0335(7) Uani 1 1 d . . . . .
C1B C 0.58907(10) 0.1149(3) 0.36649(10) 0.0294(6) Uani 1 1 d . . . . .
H1B H 0.597883 0.167986 0.335280 0.035 Uiso 1 1 calc R U . . .
C2B C 0.56557(11) -0.0075(3) 0.35835(11) 0.0390(7) Uani 1 1 d . . . . .
H2B H 0.557938 -0.038226 0.321682 0.047 Uiso 1 1 calc R U . . .
C3B C 0.55271(12) -0.0876(3) 0.40398(11) 0.0447(7) Uani 1 1 d . . . . .
H3B H 0.538097 -0.174442 0.397986 0.054 Uiso 1 1 calc R U . . .
C4B C 0.56096(11) -0.0423(3) 0.45653(11) 0.0390(7) Uani 1 1 d . . . . .
H4B H 0.551332 -0.097061 0.486945 0.047 Uiso 1 1 calc R U . . .
C5B C 0.58372(10) 0.0856(3) 0.46685(10) 0.0290(6) Uani 1 1 d . . . . .
C6B C 0.58748(10) 0.1381(3) 0.52152(10) 0.0307(6) Uani 1 1 d . . . . .
H6B H 0.577310 0.083837 0.551898 0.037 Uiso 0.9490(12) 1 calc R U P B 1
C7B C 0.60557(9) 0.2658(3) 0.53120(9) 0.0277(6) Uani 1 1 d . . . . .
H7B H 0.606266 0.302335 0.567668 0.033 Uiso 1 1 calc R U . . .
C8B C 0.62303(9) 0.3415(2) 0.48623(9) 0.0227(5) Uani 1 1 d . . . . .
C9B C 0.62383(9) 0.2918(2) 0.43235(9) 0.0232(5) Uani 1 1 d . . . . .
C10B C 0.60046(9) 0.1636(2) 0.42073(9) 0.0254(6) Uani 1 1 d . . . . .
C11B C 0.64139(9) 0.4867(3) 0.48855(9) 0.0255(6) Uani 1 1 d . . . . .
C12B C 0.64708(9) 0.5178(3) 0.42724(9) 0.0246(6) Uani 1 1 d . . . . .
C13B C 0.65247(10) 0.6434(3) 0.40315(10) 0.0300(6) Uani 1 1 d . . . . .
H13B H 0.655424 0.721722 0.425613 0.036 Uiso 1 1 calc R U . . .
C14B C 0.65350(10) 0.6532(3) 0.34549(10) 0.0308(6) Uani 1 1 d . . . . .
H14B H 0.651864 0.739011 0.328222 0.037 Uiso 1 1 calc R U . . .
C15B C 0.65694(10) 0.5373(3) 0.31287(9) 0.0276(6) Uani 1 1 d . . . . .
C16B C 0.65723(9) 0.4088(2) 0.33912(9) 0.0249(6) Uani 1 1 d . . . . .
C17B C 0.64445(9) 0.3985(2) 0.39557(9) 0.0236(5) Uani 1 1 d . . . . .
C18B C 0.67467(9) 0.3095(3) 0.29853(9) 0.0263(6) Uani 1 1 d . . . . .
C19B C 0.68587(11) 0.2906(3) 0.20154(9) 0.0356(7) Uani 1 1 d . . . . .
H19B H 0.682754 0.331193 0.165909 0.043 Uiso 1 1 calc R U . . .
C20B C 0.70300(11) 0.1624(3) 0.20556(10) 0.0360(7) Uani 1 1 d . . . . .
H20B H 0.709737 0.111940 0.173013 0.043 Uiso 1 1 calc R U . . .
C21B C 0.71087(10) 0.1037(3) 0.25893(9) 0.0302(6) Uani 1 1 d . . . . .
C22B C 0.73352(11) -0.0253(3) 0.26582(11) 0.0351(6) Uani 1 1 d . . . . .
H22B H 0.740315 -0.079061 0.234197 0.042 Uiso 1 1 calc R U . . .
C23B C 0.74554(11) -0.0723(3) 0.31737(11) 0.0371(7) Uani 1 1 d . . . . .
H23B H 0.760646 -0.159091 0.321604 0.045 Uiso 1 1 calc R U . . .
C24B C 0.73593(10) 0.0059(3) 0.36463(10) 0.0361(7) Uani 1 1 d . . . . .
H24B H 0.745942 -0.026976 0.400378 0.043 Uiso 1 1 calc R U . . .
C25B C 0.71221(10) 0.1292(3) 0.35962(9) 0.0290(6) Uani 1 1 d . . . . .
H25B H 0.705418 0.180587 0.391914 0.035 Uiso 1 1 calc R U . . .
C26B C 0.69788(9) 0.1800(2) 0.30671(9) 0.0251(6) Uani 1 1 d . . . . .
C27B C 0.69276(10) 0.5009(3) 0.52202(9) 0.0275(6) Uani 1 1 d . . . . .
C28B C 0.73952(10) 0.4348(3) 0.51387(10) 0.0337(6) Uani 1 1 d . . . . .
H28B H 0.743091 0.374055 0.483740 0.040 Uiso 1 1 calc R U . . .
C29B C 0.78133(11) 0.4590(3) 0.55076(11) 0.0394(7) Uani 1 1 d . . . . .
H29B H 0.813723 0.414093 0.545990 0.047 Uiso 1 1 calc R U . . .
C30B C 0.77577(11) 0.5487(3) 0.59452(10) 0.0358(7) Uani 1 1 d . . . . .
H30B H 0.804651 0.565105 0.619174 0.043 Uiso 1 1 calc R U . . .
C31B C 0.72925(10) 0.6140(3) 0.60272(9) 0.0328(6) Uani 1 1 d . . . . .
H31B H 0.725895 0.675229 0.632714 0.039 Uiso 1 1 calc R U . . .
C32B C 0.68701(10) 0.5893(3) 0.56643(9) 0.0273(6) Uani 1 1 d . . . . .
C33B C 0.63284(10) 0.6382(3) 0.56553(9) 0.0274(6) Uani 1 1 d . . . . .
C34B C 0.60696(11) 0.7248(3) 0.60119(10) 0.0354(7) Uani 1 1 d . . . . .
H34B H 0.625232 0.765992 0.631513 0.043 Uiso 1 1 calc R U . . .
C35B C 0.55446(11) 0.7496(3) 0.59177(10) 0.0369(7) Uani 1 1 d . . . . .
H35B H 0.536337 0.807301 0.616175 0.044 Uiso 1 1 calc R U . . .
C36B C 0.52756(10) 0.6909(3) 0.54679(10) 0.0315(6) Uani 1 1 d . . . . .
H36B H 0.491331 0.708777 0.540942 0.038 Uiso 1 1 calc R U . . .
C37B C 0.55333(10) 0.6068(3) 0.51063(9) 0.0276(6) Uani 1 1 d . . . . .
H37B H 0.535228 0.568371 0.479555 0.033 Uiso 1 1 calc R U . . .
C38B C 0.60577(10) 0.5796(2) 0.52047(9) 0.0246(6) Uani 1 1 d . . . . .
C39B C 0.70453(11) 0.6038(3) 0.21729(10) 0.0374(7) Uani 1 1 d . . . . .
H39D H 0.697440 0.700398 0.219944 0.056 Uiso 1 1 calc R U . . .
H39E H 0.705972 0.577706 0.178115 0.056 Uiso 1 1 calc R U . . .
H39F H 0.738114 0.583470 0.235943 0.056 Uiso 1 1 calc R U . . .
C40B C 0.60119(12) 0.5386(3) 0.21694(11) 0.0437(7) Uani 1 1 d . . . . .
H40D H 0.589403 0.631857 0.220904 0.066 Uiso 1 1 calc R U . . .
H40E H 0.576317 0.478189 0.234633 0.066 Uiso 1 1 calc R U . . .
H40F H 0.603229 0.516240 0.177418 0.066 Uiso 1 1 calc R U . . .

loop_
_atom_site_aniso_label
_atom_site_aniso_U_11
_atom_site_aniso_U_22
_atom_site_aniso_U_33
_atom_site_aniso_U_23
_atom_site_aniso_U_13
_atom_site_aniso_U_12
Br1A 0.029(8) 0.021(7) 0.033(7) 0.015(5) 0.002(5) -0.006(5)
B1A 0.0367(18) 0.0194(16) 0.0205(12) 0.0012(11) 0.0024(12) -0.0039(13)
N1A 0.0301(12) 0.0225(12) 0.0201(9) 0.0005(8) 0.0036(8) 0.0013(9)
C1A 0.0240(14) 0.0221(15) 0.0264(11) 0.0021(10) 0.0002(10) -0.0012(11)
C2A 0.0263(15) 0.0257(16) 0.0342(13) -0.0001(11) 0.0032(11) 0.0035(12)
C3A 0.0273(15) 0.0190(15) 0.0445(14) 0.0042(11) 0.0022(11) 0.0022(11)
C4A 0.0278(15) 0.0229(15) 0.0374(13) 0.0075(11) 0.0010(11) -0.0044(12)
C5A 0.0242(14) 0.0204(15) 0.0287(12) 0.0035(10) -0.0009(10) -0.0034(11)
C6A 0.0276(15) 0.0270(16) 0.0256(11) 0.0061(10) 0.0010(10) -0.0065(12)
C7A 0.0297(15) 0.0285(16) 0.0223(11) 0.0001(10) 0.0032(10) -0.0030(12)
C8A 0.0228(14) 0.0234(14) 0.0224(11) 0.0005(10) 0.0027(10) -0.0037(11)
C9A 0.0179(13) 0.0200(14) 0.0261(11) 0.0027(10) 0.0025(9) -0.0030(11)
C10A 0.0209(14) 0.0222(14) 0.0249(11) 0.0026(10) 0.0007(9) -0.0045(11)
C11A 0.0276(15) 0.0218(14) 0.0204(11) -0.0020(9) 0.0018(10) -0.0008(11)
C12A 0.0206(14) 0.0214(14) 0.0238(11) -0.0016(10) 0.0010(9) -0.0013(11)
C13A 0.0284(15) 0.0190(14) 0.0269(11) -0.0039(10) 0.0012(10) 0.0006(11)
C14A 0.0345(16) 0.0180(14) 0.0261(11) 0.0002(10) -0.0008(10) -0.0008(11)
C15A 0.0242(14) 0.0207(14) 0.0245(11) 0.0020(10) -0.0012(10) -0.0024(11)
C16A 0.0211(14) 0.0178(14) 0.0223(11) -0.0019(9) 0.0012(9) -0.0009(10)
C17A 0.0183(13) 0.0146(13) 0.0237(11) 0.0006(9) 0.0020(9) -0.0026(10)
C18A 0.0253(14) 0.0200(14) 0.0217(11) -0.0008(9) 0.0013(10) 0.0046(11)
C19A 0.0390(16) 0.0261(16) 0.0231(11) -0.0002(10) 0.0047(10) 0.0008(12)
C20A 0.0414(17) 0.0286(16) 0.0226(11) -0.0045(10) 0.0037(11) 0.0027(13)
C21A 0.0296(15) 0.0205(15) 0.0306(12) -0.0039(10) -0.0011(11) 0.0021(11)
C22A 0.0380(17) 0.0242(16) 0.0362(13) -0.0069(11) -0.0005(12) 0.0005(13)
C23A 0.0371(17) 0.0232(16) 0.0438(15) -0.0056(11) -0.0007(12) -0.0036(12)
C24A 0.0325(16) 0.0261(16) 0.0366(13) 0.0031(11) 0.0019(11) -0.0043(12)
C25A 0.0267(15) 0.0233(15) 0.0275(12) -0.0005(10) 0.0027(10) -0.0003(11)
C26A 0.0232(14) 0.0220(14) 0.0252(11) -0.0016(10) -0.0030(10) 0.0022(11)
C27A 0.0269(15) 0.0241(14) 0.0196(11) 0.0034(9) 0.0019(10) 0.0017(11)
C28A 0.0281(16) 0.0300(16) 0.0268(12) 0.0008(10) 0.0010(10) -0.0029(12)
C29A 0.0265(16) 0.0410(18) 0.0305(13) 0.0052(12) -0.0023(11) -0.0029(13)
C30A 0.0270(16) 0.0443(19) 0.0334(13) 0.0031(12) 0.0053(11) 0.0044(13)
C31A 0.0307(16) 0.0296(16) 0.0293(12) 0.0005(11) 0.0064(11) 0.0033(12)
C32A 0.0272(15) 0.0225(14) 0.0210(11) 0.0026(9) 0.0046(10) -0.0013(11)
C33A 0.0280(15) 0.0191(14) 0.0208(11) 0.0024(9) 0.0040(10) 0.0004(11)
C34A 0.0386(17) 0.0211(14) 0.0226(11) 0.0003(10) 0.0043(11) 0.0009(12)
C35A 0.0379(17) 0.0240(15) 0.0249(12) -0.0002(10) 0.0006(11) -0.0077(12)
C36A 0.0312(16) 0.0298(16) 0.0301(12) 0.0068(11) -0.0018(11) -0.0059(12)
C37A 0.0278(16) 0.0248(15) 0.0256(11) 0.0031(10) 0.0041(10) -0.0002(11)
C38A 0.0269(15) 0.0218(14) 0.0199(11) 0.0028(9) 0.0038(10) -0.0017(11)
C39A 0.0465(18) 0.0249(16) 0.0273(12) 0.0031(10) 0.0046(11) -0.0016(13)
C40A 0.0412(18) 0.0410(18) 0.0306(13) -0.0020(12) 0.0062(12) -0.0066(14)
Br1B 0.044(4) 0.043(4) 0.048(3) 0.012(3) 0.009(2) -0.001(3)
N1B 0.0370(13) 0.0255(13) 0.0250(10) 0.0016(9) 0.0066(9) -0.0027(10)
B1B 0.044(2) 0.0231(18) 0.0339(15) 0.0059(12) 0.0083(14) 0.0008(15)
C1B 0.0312(15) 0.0235(15) 0.0339(13) -0.0008(11) 0.0057(11) 0.0004(12)
C2B 0.0460(19) 0.0281(17) 0.0433(15) -0.0058(12) 0.0067(13) -0.0052(14)
C3B 0.056(2) 0.0244(17) 0.0537(17) -0.0043(13) 0.0094(14) -0.0128(14)
C4B 0.0457(19) 0.0239(16) 0.0480(15) 0.0051(12) 0.0104(13) -0.0051(13)
C5B 0.0257(15) 0.0236(15) 0.0380(13) 0.0021(11) 0.0072(11) 0.0013(12)
C6B 0.0287(16) 0.0299(17) 0.0340(13) 0.0073(11) 0.0072(11) 0.0031(12)
C7B 0.0259(15) 0.0302(16) 0.0273(12) 0.0026(10) 0.0061(10) 0.0039(12)
C8B 0.0184(13) 0.0227(14) 0.0272(11) 0.0017(10) 0.0017(9) 0.0014(11)
C9B 0.0197(14) 0.0203(14) 0.0297(12) 0.0025(10) 0.0042(10) 0.0012(11)
C10B 0.0227(14) 0.0223(15) 0.0314(12) 0.0029(10) 0.0048(10) 0.0025(11)
C11B 0.0261(15) 0.0226(15) 0.0282(12) -0.0018(10) 0.0054(10) -0.0007(11)
C12B 0.0217(14) 0.0237(15) 0.0286(12) -0.0025(10) 0.0058(10) -0.0004(11)
C13B 0.0340(16) 0.0177(15) 0.0386(13) -0.0040(11) 0.0095(11) -0.0053(12)
C14B 0.0364(16) 0.0174(15) 0.0390(13) 0.0059(11) 0.0074(11) 0.0007(12)
C15B 0.0285(15) 0.0203(15) 0.0343(12) 0.0037(10) 0.0068(11) -0.0005(11)
C16B 0.0271(15) 0.0205(14) 0.0272(12) 0.0023(10) 0.0022(10) 0.0010(11)
C17B 0.0214(14) 0.0218(14) 0.0276(11) 0.0008(10) 0.0026(10) -0.0006(11)
C18B 0.0273(15) 0.0258(15) 0.0261(12) 0.0010(10) 0.0052(10) -0.0037(12)
C19B 0.0492(18) 0.0352(18) 0.0227(12) 0.0010(11) 0.0071(11) -0.0042(14)
C20B 0.0469(18) 0.0307(18) 0.0309(13) -0.0045(11) 0.0095(12) -0.0043(14)
C21B 0.0315(16) 0.0262(16) 0.0332(13) -0.0013(11) 0.0068(11) -0.0064(12)
C22B 0.0366(17) 0.0278(17) 0.0413(14) -0.0052(12) 0.0113(12) -0.0017(13)
C23B 0.0363(17) 0.0244(16) 0.0510(16) 0.0014(12) 0.0108(13) 0.0036(13)
C24B 0.0357(17) 0.0320(17) 0.0408(14) 0.0065(12) 0.0059(12) 0.0048(13)
C25B 0.0282(15) 0.0287(16) 0.0304(12) 0.0016(11) 0.0057(10) -0.0003(12)
C26B 0.0252(14) 0.0189(14) 0.0315(12) 0.0003(10) 0.0067(10) -0.0031(11)
C27B 0.0239(15) 0.0293(16) 0.0295(12) 0.0032(11) 0.0041(10) -0.0048(12)
C28B 0.0277(16) 0.0314(17) 0.0423(14) -0.0016(12) 0.0057(12) -0.0020(13)
C29B 0.0230(16) 0.0401(19) 0.0553(17) 0.0072(14) 0.0040(13) 0.0011(13)
C30B 0.0258(16) 0.0426(19) 0.0390(14) 0.0100(13) -0.0002(12) -0.0090(13)
C31B 0.0332(17) 0.0369(17) 0.0283(12) 0.0018(11) 0.0002(11) -0.0089(13)
C32B 0.0275(15) 0.0289(15) 0.0256(11) 0.0041(10) 0.0044(10) -0.0031(12)
C33B 0.0293(15) 0.0279(15) 0.0252(11) 0.0004(10) 0.0056(10) -0.0021(12)
C34B 0.0391(18) 0.0342(17) 0.0332(13) -0.0101(12) 0.0046(12) -0.0015(13)
C35B 0.0390(18) 0.0346(18) 0.0376(14) -0.0059(12) 0.0101(12) 0.0041(14)
C36B 0.0275(15) 0.0279(16) 0.0393(14) 0.0040(11) 0.0061(11) 0.0033(12)
C37B 0.0259(16) 0.0271(15) 0.0299(12) 0.0013(10) 0.0030(10) -0.0037(12)
C38B 0.0268(15) 0.0224(15) 0.0251(11) 0.0018(10) 0.0056(10) -0.0006(11)
C39B 0.056(2) 0.0250(16) 0.0321(13) 0.0040(11) 0.0096(12) 0.0028(14)
C40B 0.0495(19) 0.045(2) 0.0371(14) 0.0110(13) 0.0022(13) 0.0021(15)

loop_
_atom_type_symbol
_atom_type_description
_atom_type_scat_dispersion_real
_atom_type_scat_dispersion_imag
_atom_type_scat_source
C C 0.0181 0.0091 'International Tables Vol C Tables 4.2.6.8 and 6.1.1.4'
H H 0.0000 0.0000 'International Tables Vol C Tables 4.2.6.8 and 6.1.1.4'
B B 0.0090 0.0039 'International Tables Vol C Tables 4.2.6.8 and 6.1.1.4'
N N 0.0311 0.0180 'International Tables Vol C Tables 4.2.6.8 and 6.1.1.4'
O O 0.0492 0.0322 'International Tables Vol C Tables 4.2.6.8 and 6.1.1.4'
Br Br -0.6763 1.2805 'International Tables Vol C Tables 4.2.6.8 and 6.1.1.4'

loop_
_geom_angle_atom_site_label_1
_geom_angle_atom_site_label_2
_geom_angle_atom_site_label_3
_geom_angle
_geom_angle_site_symmetry_1
_geom_angle_site_symmetry_3
_geom_angle_publ_flag
C15A B1A C40A 112.22(19) . . ?
C15A B1A C39A 116.4(2) . . ?
C40A B1A C39A 112.4(2) . . ?
C15A B1A N1A 96.14(17) . . ?
C40A B1A N1A 110.8(2) . . ?
C39A B1A N1A 107.59(19) . . ?
C18A N1A C19A 121.4(2) . . ?
C18A N1A B1A 112.82(18) . . ?
C19A N1A B1A 125.24(18) . . ?
C2A C1A C10A 121.1(2) . . ?
C2A C1A H1A 119.4 . . ?
C10A C1A H1A 119.4 . . ?
C1A C2A C3A 120.7(2) . . ?
C1A C2A H2A 119.7 . . ?
C3A C2A H2A 119.7 . . ?
C4A C3A C2A 119.8(2) . . ?
C4A C3A H3A 120.1 . . ?
C2A C3A H3A 120.1 . . ?
C3A C4A C5A 121.3(2) . . ?
C3A C4A H4A 119.4 . . ?
C5A C4A H4A 119.4 . . ?
C4A C5A C6A 120.9(2) . . ?
C4A C5A C10A 118.9(2) . . ?
C6A C5A C10A 120.1(2) . . ?
C7A C6A C5A 121.2(2) . . ?
C7A C6A Br1A 117.5(6) . . ?
C5A C6A Br1A 120.9(6) . . ?
C7A C6A H6A 119.4 . . ?
C5A C6A H6A 119.4 . . ?
C6A C7A C8A 119.2(2) . . ?
C6A C7A H7A 120.4 . . ?
C8A C7A H7A 120.4 . . ?
C9A C8A C7A 122.0(2) . . ?
C9A C8A C11A 111.66(19) . . ?
C7A C8A C11A 126.3(2) . . ?
C8A C9A C10A 119.6(2) . . ?
C8A C9A C17A 108.0(2) . . ?
C10A C9A C17A 131.91(19) . . ?
C1A C10A C9A 124.7(2) . . ?
C1A C10A C5A 117.9(2) . . ?
C9A C10A C5A 117.3(2) . . ?
C8A C11A C12A 101.27(18) . . ?
C8A C11A C27A 115.7(2) . . ?
C12A C11A C27A 110.41(18) . . ?
C8A C11A C38A 115.61(19) . . ?
C12A C11A C38A 113.16(19) . . ?
C27A C11A C38A 101.12(18) . . ?
C13A C12A C17A 122.1(2) . . ?
C13A C12A C11A 127.2(2) . . ?
C17A C12A C11A 110.6(2) . . ?
C12A C13A C14A 119.2(2) . . ?
C12A C13A H13A 120.4 . . ?
C14A C13A H13A 120.4 . . ?
C15A C14A C13A 120.8(2) . . ?
C15A C14A H14A 119.6 . . ?
C13A C14A H14A 119.6 . . ?
C14A C15A C16A 118.8(2) . . ?
C14A C15A B1A 130.7(2) . . ?
C16A C15A B1A 110.4(2) . . ?
C17A C16A C15A 119.9(2) . . ?
C17A C16A C18A 132.0(2) . . ?
C15A C16A C18A 108.11(18) . . ?
C12A C17A C16A 116.8(2) . . ?
C12A C17A C9A 107.11(18) . . ?
C16A C17A C9A 135.9(2) . . ?
N1A C18A C26A 119.99(19) . . ?
N1A C18A C16A 109.8(2) . . ?
C26A C18A C16A 129.7(2) . . ?
C20A C19A N1A 121.3(2) . . ?
C20A C19A H19A 119.4 . . ?
N1A C19A H19A 119.4 . . ?
C19A C20A C21A 120.0(2) . . ?
C19A C20A H20A 120.0 . . ?
C21A C20A H20A 120.0 . . ?
C22A C21A C20A 122.8(2) . . ?
C22A C21A C26A 118.6(2) . . ?
C20A C21A C26A 118.6(2) . . ?
C23A C22A C21A 121.2(2) . . ?
C23A C22A H22A 119.4 . . ?
C21A C22A H22A 119.4 . . ?
C22A C23A C24A 120.0(3) . . ?
C22A C23A H23A 120.0 . . ?
C24A C23A H23A 120.0 . . ?
C25A C24A C23A 120.7(2) . . ?
C25A C24A H24A 119.6 . . ?
C23A C24A H24A 119.6 . . ?
C24A C25A C26A 120.3(2) . . ?
C24A C25A H25A 119.9 . . ?
C26A C25A H25A 119.9 . . ?
C25A C26A C21A 119.1(2) . . ?
C25A C26A C18A 123.3(2) . . ?
C21A C26A C18A 117.6(2) . . ?
C28A C27A C32A 120.9(2) . . ?
C28A C27A C11A 128.9(2) . . ?
C32A C27A C11A 110.2(2) . . ?
C27A C28A C29A 118.9(2) . . ?
C27A C28A H28A 120.5 . . ?
C29A C28A H28A 120.5 . . ?
C30A C29A C28A 120.5(2) . . ?
C30A C29A H29A 119.8 . . ?
C28A C29A H29A 119.8 . . ?
C29A C30A C31A 120.7(2) . . ?
C29A C30A H30A 119.6 . . ?
C31A C30A H30A 119.6 . . ?
C32A C31A C30A 119.1(2) . . ?
C32A C31A H31A 120.4 . . ?
C30A C31A H31A 120.4 . . ?
C31A C32A C27A 119.8(2) . . ?
C31A C32A C33A 131.8(2) . . ?
C27A C32A C33A 108.3(2) . . ?
C38A C33A C34A 119.7(2) . . ?
C38A C33A C32A 109.4(2) . . ?
C34A C33A C32A 130.9(2) . . ?
C35A C34A C33A 118.5(2) . . ?
C35A C34A H34A 120.8 . . ?
C33A C34A H34A 120.8 . . ?
C34A C35A C36A 121.3(2) . . ?
C34A C35A H35A 119.3 . . ?
C36A C35A H35A 119.3 . . ?
C35A C36A C37A 120.3(2) . . ?
C35A C36A H36A 119.9 . . ?
C37A C36A H36A 119.9 . . ?
C38A C37A C36A 118.7(2) . . ?
C38A C37A H37A 120.6 . . ?
C36A C37A H37A 120.6 . . ?
C37A C38A C33A 121.4(2) . . ?
C37A C38A C11A 128.5(2) . . ?
C33A C38A C11A 110.1(2) . . ?
B1A C39A H39A 109.5 . . ?
B1A C39A H39B 109.5 . . ?
H39A C39A H39B 109.5 . . ?
B1A C39A H39C 109.5 . . ?
H39A C39A H39C 109.5 . . ?
H39B C39A H39C 109.5 . . ?
B1A C40A H40A 109.5 . . ?
B1A C40A H40B 109.5 . . ?
H40A C40A H40B 109.5 . . ?
B1A C40A H40C 109.5 . . ?
H40A C40A H40C 109.5 . . ?
H40B C40A H40C 109.5 . . ?
C18B N1B C19B 121.7(2) . . ?
C18B N1B B1B 113.58(19) . . ?
C19B N1B B1B 124.6(2) . . ?
C15B B1B C39B 115.2(2) . . ?
C15B B1B N1B 95.62(18) . . ?
C39B B1B N1B 109.6(2) . . ?
C15B B1B C40B 112.2(2) . . ?
C39B B1B C40B 114.4(2) . . ?
N1B B1B C40B 107.9(2) . . ?
C2B C1B C10B 121.0(2) . . ?
C2B C1B H1B 119.5 . . ?
C10B C1B H1B 119.5 . . ?
C1B C2B C3B 120.2(2) . . ?
C1B C2B H2B 119.9 . . ?
C3B C2B H2B 119.9 . . ?
C4B C3B C2B 120.6(3) . . ?
C4B C3B H3B 119.7 . . ?
C2B C3B H3B 119.7 . . ?
C3B C4B C5B 121.1(2) . . ?
C3B C4B H4B 119.5 . . ?
C5B C4B H4B 119.5 . . ?
C6B C5B C4B 120.7(2) . . ?
C6B C5B C10B 120.5(2) . . ?
C4B C5B C10B 118.7(2) . . ?
C7B C6B C5B 121.0(2) . . ?
C7B C6B Br1B 107.9(3) . . ?
C5B C6B Br1B 131.2(3) . . ?
C7B C6B H6B 119.5 . . ?
C5B C6B H6B 119.5 . . ?
C6B C7B C8B 118.6(2) . . ?
C6B C7B H7B 120.7 . . ?
C8B C7B H7B 120.7 . . ?
C9B C8B C7B 122.9(2) . . ?
C9B C8B C11B 111.14(19) . . ?
C7B C8B C11B 125.9(2) . . ?
C8B C9B C10B 118.9(2) . . ?
C8B C9B C17B 108.4(2) . . ?
C10B C9B C17B 132.1(2) . . ?
C1B C10B C5B 118.2(2) . . ?
C1B C10B C9B 124.0(2) . . ?
C5B C10B C9B 117.6(2) . . ?
C12B C11B C38B 116.2(2) . . ?
C12B C11B C8B 101.24(18) . . ?
C38B C11B C8B 114.1(2) . . ?
C12B C11B C27B 113.07(19) . . ?
C38B C11B C27B 101.22(19) . . ?
C8B C11B C27B 111.6(2) . . ?
C13B C12B C17B 122.4(2) . . ?
C13B C12B C11B 127.1(2) . . ?
C17B C12B C11B 110.5(2) . . ?
C12B C13B C14B 119.0(2) . . ?
C12B C13B H13B 120.5 . . ?
C14B C13B H13B 120.5 . . ?
C13B C14B C15B 120.4(2) . . ?
C13B C14B H14B 119.8 . . ?
C15B C14B H14B 119.8 . . ?
C14B C15B C16B 119.3(2) . . ?
C14B C15B B1B 130.0(2) . . ?
C16B C15B B1B 110.7(2) . . ?
C17B C16B C15B 119.6(2) . . ?
C17B C16B C18B 132.4(2) . . ?
C15B C16B C18B 107.86(19) . . ?
C16B C17B C12B 116.8(2) . . ?
C16B C17B C9B 136.1(2) . . ?
C12B C17B C9B 106.92(19) . . ?
N1B C18B C26B 119.3(2) . . ?
N1B C18B C16B 109.8(2) . . ?
C26B C18B C16B 130.3(2) . . ?
C20B C19B N1B 121.8(2) . . ?
C20B C19B H19B 119.1 . . ?
N1B C19B H19B 119.1 . . ?
C19B C20B C21B 119.4(2) . . ?
C19B C20B H20B 120.3 . . ?
C21B C20B H20B 120.3 . . ?
C22B C21B C20B 121.8(2) . . ?
C22B C21B C26B 119.4(2) . . ?
C20B C21B C26B 118.7(2) . . ?
C23B C22B C21B 120.2(2) . . ?
C23B C22B H22B 119.9 . . ?
C21B C22B H22B 119.9 . . ?
C22B C23B C24B 120.8(3) . . ?
C22B C23B H23B 119.6 . . ?
C24B C23B H23B 119.6 . . ?
C25B C24B C23B 120.6(2) . . ?
C25B C24B H24B 119.7 . . ?
C23B C24B H24B 119.7 . . ?
C24B C25B C26B 120.3(2) . . ?
C24B C25B H25B 119.9 . . ?
C26B C25B H25B 119.9 . . ?
C25B C26B C21B 118.6(2) . . ?
C25B C26B C18B 123.0(2) . . ?
C21B C26B C18B 118.2(2) . . ?
C28B C27B C32B 121.1(2) . . ?
C28B C27B C11B 128.0(2) . . ?
C32B C27B C11B 110.9(2) . . ?
C27B C28B C29B 118.7(2) . . ?
C27B C28B H28B 120.7 . . ?
C29B C28B H28B 120.7 . . ?
C30B C29B C28B 120.2(3) . . ?
C30B C29B H29B 119.9 . . ?
C28B C29B H29B 119.9 . . ?
C31B C30B C29B 121.1(2) . . ?
C31B C30B H30B 119.4 . . ?
C29B C30B H30B 119.4 . . ?
C30B C31B C32B 119.1(2) . . ?
C30B C31B H31B 120.4 . . ?
C32B C31B H31B 120.5 . . ?
C31B C32B C27B 119.8(2) . . ?
C31B C32B C33B 131.8(2) . . ?
C27B C32B C33B 108.3(2) . . ?
C34B C33B C38B 120.1(2) . . ?
C34B C33B C32B 131.1(2) . . ?
C38B C33B C32B 108.8(2) . . ?
C35B C34B C33B 119.0(2) . . ?
C35B C34B H34B 120.5 . . ?
C33B C34B H34B 120.5 . . ?
C34B C35B C36B 120.8(2) . . ?
C34B C35B H35B 119.6 . . ?
C36B C35B H35B 119.6 . . ?
C37B C36B C35B 120.5(2) . . ?
C37B C36B H36B 119.8 . . ?
C35B C36B H36B 119.8 . . ?
C38B C37B C36B 119.0(2) . . ?
C38B C37B H37B 120.5 . . ?
C36B C37B H37B 120.5 . . ?
C37B C38B C33B 120.7(2) . . ?
C37B C38B C11B 128.5(2) . . ?
C33B C38B C11B 110.8(2) . . ?
B1B C39B H39D 109.5 . . ?
B1B C39B H39E 109.5 . . ?
H39D C39B H39E 109.5 . . ?
B1B C39B H39F 109.5 . . ?
H39D C39B H39F 109.5 . . ?
H39E C39B H39F 109.5 . . ?
B1B C40B H40D 109.5 . . ?
B1B C40B H40E 109.5 . . ?
H40D C40B H40E 109.5 . . ?
B1B C40B H40F 109.5 . . ?
H40D C40B H40F 109.5 . . ?
H40E C40B H40F 109.5 . . ?

loop_
_geom_bond_atom_site_label_1
_geom_bond_atom_site_label_2
_geom_bond_distance
_geom_bond_site_symmetry_2
_geom_bond_publ_flag
Br1A C6A 1.636(12) . ?
B1A C15A 1.606(3) . ?
B1A C40A 1.615(4) . ?
B1A C39A 1.619(4) . ?
B1A N1A 1.620(3) . ?
N1A C18A 1.344(3) . ?
N1A C19A 1.366(3) . ?
C1A C2A 1.373(3) . ?
C1A C10A 1.412(3) . ?
C1A H1A 0.9500 . ?
C2A C3A 1.405(3) . ?
C2A H2A 0.9500 . ?
C3A C4A 1.363(3) . ?
C3A H3A 0.9500 . ?
C4A C5A 1.414(4) . ?
C4A H4A 0.9500 . ?
C5A C6A 1.421(3) . ?
C5A C10A 1.436(3) . ?
C6A C7A 1.364(3) . ?
C6A H6A 0.9500 . ?
C7A C8A 1.409(3) . ?
C7A H7A 0.9500 . ?
C8A C9A 1.391(3) . ?
C8A C11A 1.503(3) . ?
C9A C10A 1.433(3) . ?
C9A C17A 1.486(3) . ?
C11A C12A 1.523(3) . ?
C11A C27A 1.532(3) . ?
C11A C38A 1.535(3) . ?
C12A C13A 1.383(3) . ?
C12A C17A 1.403(3) . ?
C13A C14A 1.390(3) . ?
C13A H13A 0.9500 . ?
C14A C15A 1.389(3) . ?
C14A H14A 0.9500 . ?
C15A C16A 1.420(3) . ?
C16A C17A 1.417(3) . ?
C16A C18A 1.471(3) . ?
C18A C26A 1.428(3) . ?
C19A C20A 1.351(4) . ?
C19A H19A 0.9500 . ?
C20A C21A 1.421(3) . ?
C20A H20A 0.9500 . ?
C21A C22A 1.408(4) . ?
C21A C26A 1.422(3) . ?
C22A C23A 1.362(4) . ?
C22A H22A 0.9500 . ?
C23A C24A 1.408(3) . ?
C23A H23A 0.9500 . ?
C24A C25A 1.361(3) . ?
C24A H24A 0.9500 . ?
C25A C26A 1.416(3) . ?
C25A H25A 0.9500 . ?
C27A C28A 1.378(3) . ?
C27A C32A 1.407(3) . ?
C28A C29A 1.389(4) . ?
C28A H28A 0.9500 . ?
C29A C30A 1.389(4) . ?
C29A H29A 0.9500 . ?
C30A C31A 1.389(4) . ?
C30A H30A 0.9500 . ?
C31A C32A 1.383(3) . ?
C31A H31A 0.9500 . ?
C32A C33A 1.464(3) . ?
C33A C38A 1.394(3) . ?
C33A C34A 1.405(3) . ?
C34A C35A 1.382(3) . ?
C34A H34A 0.9500 . ?
C35A C36A 1.387(4) . ?
C35A H35A 0.9500 . ?
C36A C37A 1.394(3) . ?
C36A H36A 0.9500 . ?
C37A C38A 1.376(3) . ?
C37A H37A 0.9500 . ?
C39A H39A 0.9800 . ?
C39A H39B 0.9800 . ?
C39A H39C 0.9800 . ?
C40A H40A 0.9800 . ?
C40A H40B 0.9800 . ?
C40A H40C 0.9800 . ?
Br1B C6B 1.799(6) . ?
N1B C18B 1.346(3) . ?
N1B C19B 1.366(3) . ?
N1B B1B 1.612(4) . ?
B1B C15B 1.605(4) . ?
B1B C39B 1.606(4) . ?
B1B C40B 1.628(4) . ?
C1B C2B 1.369(4) . ?
C1B C10B 1.417(3) . ?
C1B H1B 0.9500 . ?
C2B C3B 1.403(4) . ?
C2B H2B 0.9500 . ?
C3B C4B 1.355(4) . ?
C3B H3B 0.9500 . ?
C4B C5B 1.418(4) . ?
C4B H4B 0.9500 . ?
C5B C6B 1.417(3) . ?
C5B C10B 1.429(3) . ?
C6B C7B 1.370(4) . ?
C6B H6B 0.9500 . ?
C7B C8B 1.400(3) . ?
C7B H7B 0.9500 . ?
C8B C9B 1.389(3) . ?
C8B C11B 1.519(3) . ?
C9B C10B 1.432(3) . ?
C9B C17B 1.487(3) . ?
C11B C12B 1.519(3) . ?
C11B C38B 1.519(3) . ?
C11B C27B 1.530(3) . ?
C12B C13B 1.385(3) . ?
C12B C17B 1.411(3) . ?
C13B C14B 1.393(3) . ?
C13B H13B 0.9500 . ?
C14B C15B 1.398(3) . ?
C14B H14B 0.9500 . ?
C15B C16B 1.425(3) . ?
C16B C17B 1.410(3) . ?
C16B C18B 1.467(3) . ?
C18B C26B 1.429(3) . ?
C19B C20B 1.350(4) . ?
C19B H19B 0.9500 . ?
C20B C21B 1.422(3) . ?
C20B H20B 0.9500 . ?
C21B C22B 1.415(4) . ?
C21B C26B 1.424(3) . ?
C22B C23B 1.355(4) . ?
C22B H22B 0.9500 . ?
C23B C24B 1.405(4) . ?
C23B H23B 0.9500 . ?
C24B C25B 1.372(4) . ?
C24B H24B 0.9500 . ?
C25B C26B 1.411(3) . ?
C25B H25B 0.9500 . ?
C27B C28B 1.382(4) . ?
C27B C32B 1.395(3) . ?
C28B C29B 1.394(4) . ?
C28B H28B 0.9500 . ?
C29B C30B 1.391(4) . ?
C29B H29B 0.9500 . ?
C30B C31B 1.373(4) . ?
C30B H30B 0.9500 . ?
C31B C32B 1.394(3) . ?
C31B H31B 0.9500 . ?
C32B C33B 1.467(4) . ?
C33B C34B 1.394(3) . ?
C33B C38B 1.400(3) . ?
C34B C35B 1.378(4) . ?
C34B H34B 0.9500 . ?
C35B C36B 1.396(4) . ?
C35B H35B 0.9500 . ?
C36B C37B 1.386(3) . ?
C36B H36B 0.9500 . ?
C37B C38B 1.382(3) . ?
C37B H37B 0.9500 . ?
C39B H39D 0.9800 . ?
C39B H39E 0.9800 . ?
C39B H39F 0.9800 . ?
C40B H40D 0.9800 . ?
C40B H40E 0.9800 . ?
C40B H40F 0.9800 . ?
